data_7028220
loop_
_publ_author_name
'Aidoudi, Farida H.'
'Black, Cameron'
'Arachchige, Kasun S Athukorala'
'Slawin, Alexandra M. Z.'
'Morris, Russell E.'
'Lightfoot, Philip'

_publ_section_title
;
 Structural diversity in hybrid vanadium(IV) oxyfluorides based on a
 common building block.
;
_journal_issue 2
_journal_name_full 'Dalton transactions (Cambridge, England : 2003)'
_journal_page_first 568
_journal_page_last 575
_journal_paper_doi 10.1039/c3dt52385c
_journal_volume 43
_journal_year 2014
_chemical_formula_moiety 'C2 H10 N2, F6 O2 V2'
_chemical_formula_sum 'C2 H10 F6 N2 O2 V2'
_chemical_formula_weight 310.00
_chemical_name_systematic
; 
 ? 
;
_space_group_IT_number 11
_symmetry_cell_setting monoclinic
_symmetry_space_group_name_Hall '-P 2yb'
_symmetry_space_group_name_H-M 'P 1 21/m 1'
_atom_sites_solution_hydrogens geom
_atom_sites_solution_primary direct
_atom_sites_solution_secondary difmap
_audit_creation_method SHELXL-97
_cell_angle_alpha 90.00
_cell_angle_beta 106.301(2)
_cell_angle_gamma 90.00
_cell_formula_units_Z 4
_cell_length_a 8.806(3)
_cell_length_b 12.100(5)
_cell_length_c 9.206(4)
_cell_measurement_reflns_used 2744
_cell_measurement_temperature 93(2)
_cell_measurement_theta_max 27.4
_cell_measurement_theta_min 4.9
_cell_volume 941.5(6)
_computing_cell_refinement 'CrystalClear-SM Expert 2.0 rc13 (Rigaku, 2009)'
_computing_data_collection 'CrystalClear-SM Expert 2.0 rc13 (Rigaku, 2009)'
_computing_data_reduction 'CrystalClear-SM Expert 2.0 rc13 (Rigaku, 2009)'
_computing_molecular_graphics 'Bruker SHELXTL'
_computing_publication_material 'Bruker SHELXTL'
_computing_structure_refinement 'SHELXL-97 (Sheldrick, 1997)'
_computing_structure_solution 'SHELXS-97 (Sheldrick, 1990)'
_diffrn_ambient_temperature 93(2)
_diffrn_measured_fraction_theta_full 0.995
_diffrn_measured_fraction_theta_max 0.780
_diffrn_measurement_device_type 'CCD area detector'
_diffrn_measurement_method dtprofit.ref
_diffrn_radiation_monochromator confocal
_diffrn_radiation_source 'Rotating Anode'
_diffrn_radiation_type MoK\a
_diffrn_radiation_wavelength 0.71073
_diffrn_reflns_av_R_equivalents 0.0601
_diffrn_reflns_av_sigmaI/netI 0.0384
_diffrn_reflns_limit_h_max 10
_diffrn_reflns_limit_h_min -11
_diffrn_reflns_limit_k_max 9
_diffrn_reflns_limit_k_min -14
_diffrn_reflns_limit_l_max 11
_diffrn_reflns_limit_l_min -12
_diffrn_reflns_number 4340
_diffrn_reflns_theta_full 25.00
_diffrn_reflns_theta_max 27.84
_diffrn_reflns_theta_min 4.91
_exptl_absorpt_coefficient_mu 2.057
_exptl_absorpt_correction_T_max 1.000
_exptl_absorpt_correction_T_min 0.988
_exptl_absorpt_correction_type multi-scan
_exptl_absorpt_process_details 'Jacobson, R. (1998) Private communication'
_exptl_crystal_colour Blue
_exptl_crystal_density_diffrn 2.187
_exptl_crystal_density_method 'not measured'
_exptl_crystal_description Prism
_exptl_crystal_F_000 608
_exptl_crystal_size_max 0.20
_exptl_crystal_size_mid 0.20
_exptl_crystal_size_min 0.20
_refine_diff_density_max 2.314
_refine_diff_density_min -1.787
_refine_diff_density_rms 0.252
_refine_ls_extinction_method none
_refine_ls_goodness_of_fit_ref 1.241
_refine_ls_hydrogen_treatment none
_refine_ls_matrix_type full
_refine_ls_number_parameters 125
_refine_ls_number_reflns 1821
_refine_ls_number_restraints 0
_refine_ls_restrained_S_all 1.241
_refine_ls_R_factor_all 0.1180
_refine_ls_R_factor_gt 0.1123
_refine_ls_shift/su_max 0.030
_refine_ls_shift/su_mean 0.006
_refine_ls_structure_factor_coef Fsqd
_refine_ls_weighting_details 'calc w=1/[\s^2^(Fo^2^)+(0.0361P)^2^+37.1461P] where P=(Fo^2^+2Fc^2^)/3'
_refine_ls_weighting_scheme calc
_refine_ls_wR_factor_gt 0.2515
_refine_ls_wR_factor_ref 0.2551
_reflns_number_gt 1711
_reflns_number_total 1821
_reflns_threshold_expression >2sigma(I)
_cod_data_source_file c3dt52385c.txt
_cod_data_source_block VOF-13
_cod_depositor_comments
;
The following automatic conversions were performed:

'_exptl_absorpt_correction_type' value 'Multi-scan' changed to
'multi-scan' according to
/usr/data/users/saulius/automatic-downloads/current/RSC/lib/dictionaries/cif_core.dic
dictionary named 'cif_core.dic' version 2.4.2 from 2011-04-26.

Automatic conversion script
Id: cif_fix_values 2281 2013-09-26 08:29:07Z andrius 
;
_cod_original_cell_volume 941.49(6)
_cod_original_sg_symbol_H-M 'P 21/m'
_cod_database_code 7028220

loop_
_symmetry_equiv_pos_as_xyz
'x, y, z'
'-x, y+1/2, -z'
'-x, -y, -z'
'x, -y-1/2, z'

loop_
_atom_site_label
_atom_site_type_symbol
_atom_site_fract_x
_atom_site_fract_y
_atom_site_fract_z
_atom_site_U_iso_or_equiv
_atom_site_adp_type
_atom_site_occupancy
_atom_site_symmetry_multiplicity
_atom_site_calc_flag
_atom_site_refinement_flags
V1 V 0.22200(19) 0.90984(12) 0.41060(18) 0.0149(4) Uani 1 1 d .
V2 V 0.4115(2) 1.08551(11) 0.23630(18) 0.0148(4) Uani 1 1 d .
F5 F 0.2510(9) 0.7500 0.3734(9) 0.0193(19) Uani 1 2 d S
N1 N -0.3966(16) 0.7500 0.4099(13) 0.026(3) Uani 1 2 d S
H1A H -0.4005 0.8127 0.4594 0.039 Uiso 0.50 1 calc PR
H1B H -0.3924 0.6929 0.4719 0.039 Uiso 0.50 1 calc PR
H1C H -0.4827 0.7444 0.3316 0.039 Uiso 0.50 1 calc PR
F2 F 0.3892(6) 0.9235(4) 0.2625(6) 0.0160(12) Uani 1 1 d .
F1 F 0.4346(6) 0.9039(4) 0.5598(6) 0.0189(12) Uani 1 1 d .
F3 F 0.0559(7) 0.9092(5) 0.2186(7) 0.0303(17) Uani 1 1 d .
F8 F 0.2113(8) 1.0835(5) 0.0775(6) 0.0284(16) Uani 1 1 d .
O1 O 0.1198(10) 0.9047(6) 0.5311(10) 0.035(2) Uani 1 1 d .
O2 O 0.5364(9) 1.0897(6) 0.1390(9) 0.0273(17) Uiso 1 1 d .
F4 F 0.2508(7) 1.0678(4) 0.3822(6) 0.0213(14) Uani 1 1 d .
C1 C -0.258(2) 0.7500 0.356(2) 0.046(5) Uani 1 2 d S
H1D H -0.1946 0.6851 0.3946 0.056 Uiso 0.50 1 calc PR
H1E H -0.1946 0.8149 0.3946 0.056 Uiso 0.50 1 calc PR
N2 N -0.1633(14) 0.7500 0.1291(12) 0.017(3) Uani 1 2 d S
H2A H -0.1971 0.7500 0.0284 0.026 Uiso 1 2 calc SR
H2B H -0.1051 0.6899 0.1606 0.026 Uiso 0.50 1 calc PR
H2C H -0.1051 0.8101 0.1606 0.026 Uiso 0.50 1 calc PR
C2 C -0.301(2) 0.7500 0.191(2) 0.038(4) Uiso 1 2 d S
H2D H -0.3646 0.8147 0.1540 0.045 Uiso 0.50 1 calc PR
H2E H -0.3646 0.6853 0.1540 0.045 Uiso 0.50 1 calc PR
N3 N -0.8839(10) 0.9079(6) -0.1118(13) 0.032(2) Uani 1 1 d .
C3 C -0.929(2) 0.7986(16) -0.160(2) 0.013(3) Uiso 0.50 1 d P
C3A C -0.835(2) 0.7899(15) -0.057(2) 0.016(4) Uiso 0.50 1 d P
F6 F 0.3684(10) 1.2500 0.2524(9) 0.0199(17) Uiso 1 2 d S

loop_
_atom_site_aniso_label
_atom_site_aniso_U_11
_atom_site_aniso_U_22
_atom_site_aniso_U_33
_atom_site_aniso_U_23
_atom_site_aniso_U_13
_atom_site_aniso_U_12
V1 0.0162(7) 0.0080(7) 0.0207(7) -0.0004(6) 0.0056(6) 0.0013(6)
V2 0.0252(8) 0.0044(6) 0.0122(7) 0.0016(6) 0.0010(6) -0.0045(6)
F5 0.017(4) 0.009(3) 0.030(4) 0.000 0.004(3) 0.000
N1 0.035(7) 0.030(6) 0.009(5) 0.000 -0.001(5) 0.000
F2 0.026(2) 0.009(2) 0.020(2) -0.0008(19) 0.016(2) 0.003(2)
F1 0.020(3) 0.014(2) 0.016(3) 0.003(2) -0.006(2) -0.003(2)
F3 0.018(3) 0.026(3) 0.032(3) 0.014(3) -0.019(3) -0.011(2)
F8 0.044(4) 0.013(3) 0.016(3) 0.014(2) -0.012(3) -0.011(3)
O1 0.050(4) 0.007(3) 0.048(5) 0.006(3) 0.016(4) 0.013(3)
F4 0.036(3) 0.007(2) 0.015(3) 0.008(2) -0.003(2) -0.002(2)
C1 0.041(10) 0.063(13) 0.042(10) 0.000 0.021(8) 0.000
N2 0.027(6) 0.013(5) 0.013(5) 0.000 0.008(5) 0.000
N3 0.020(4) 0.010(3) 0.063(6) 0.010(4) 0.008(4) 0.008(4)

loop_
_atom_type_symbol
_atom_type_description
_atom_type_scat_dispersion_real
_atom_type_scat_dispersion_imag
_atom_type_scat_source
C C 0.0033 0.0016 'International Tables Vol C Tables 4.2.6.8 and 6.1.1.4'
H H 0.0000 0.0000 'International Tables Vol C Tables 4.2.6.8 and 6.1.1.4'
F F 0.0171 0.0103 'International Tables Vol C Tables 4.2.6.8 and 6.1.1.4'
N N 0.0061 0.0033 'International Tables Vol C Tables 4.2.6.8 and 6.1.1.4'
O O 0.0106 0.0060 'International Tables Vol C Tables 4.2.6.8 and 6.1.1.4'
V V 0.3005 0.5294 'International Tables Vol C Tables 4.2.6.8 and 6.1.1.4'

loop_
_geom_angle_atom_site_label_1
_geom_angle_atom_site_label_2
_geom_angle_atom_site_label_3
_geom_angle
_geom_angle_site_symmetry_1
_geom_angle_site_symmetry_3
O1 V1 F3 101.6(4) . .
O1 V1 F4 104.4(3) . .
F3 V1 F4 88.6(2) . .
O1 V1 F1 97.0(3) . .
F3 V1 F1 161.1(3) . .
F4 V1 F1 89.7(2) . .
O1 V1 F5 101.8(4) . .
F3 V1 F5 86.6(3) . .
F4 V1 F5 153.9(3) . .
F1 V1 F5 86.7(3) . .
O1 V1 F2 173.6(3) . .
F3 V1 F2 84.5(3) . .
F4 V1 F2 73.7(2) . .
F1 V1 F2 77.0(2) . .
F5 V1 F2 80.3(3) . .
O2 V2 F8 101.5(3) . .
O2 V2 F1 97.6(3) . 3_676
F8 V2 F1 160.6(3) . 3_676
O2 V2 F2 101.8(3) . .
F8 V2 F2 88.8(2) . .
F1 V2 F2 90.8(2) 3_676 .
O2 V2 F6 100.4(4) . .
F8 V2 F6 85.4(3) . .
F1 V2 F6 87.7(3) 3_676 .
F2 V2 F6 157.7(3) . .
O2 V2 F4 175.1(3) . .
F8 V2 F4 81.8(3) . .
F1 V2 F4 79.4(2) 3_676 .
F2 V2 F4 74.4(2) . .
F6 V2 F4 83.5(3) . .
V1 F5 V1 152.0(5) 4_575 .
C1 N1 H1A 109.5 . .
C1 N1 H1B 109.5 . .
H1A N1 H1B 109.5 . .
C1 N1 H1C 109.5 . .
H1A N1 H1C 109.5 . .
H1B N1 H1C 109.5 . .
V2 F2 V1 104.2(2) . .
V2 F1 V1 155.6(3) 3_676 .
V1 F4 V2 107.7(3) . .
N1 C1 C2 111.2(15) . .
N1 C1 H1D 109.4 . .
C2 C1 H1D 109.4 . .
N1 C1 H1E 109.4 . .
C2 C1 H1E 109.4 . .
H1D C1 H1E 108.0 . .
C2 N2 H2A 109.5 . .
C2 N2 H2B 109.5 . .
H2A N2 H2B 109.5 . .
C2 N2 H2C 109.5 . .
H2A N2 H2C 109.5 . .
H2B N2 H2C 109.5 . .
C1 C2 N2 113.9(15) . .
C1 C2 H2D 108.8 . .
N2 C2 H2D 108.8 . .
C1 C2 H2E 108.8 . .
N2 C2 H2E 108.8 . .
H2D C2 H2E 107.7 . .
C3 N3 C3A 42.5(9) . .
C3A C3 C3 84.4(15) . 4_575
C3A C3 N3 74.6(15) . .
C3 C3 N3 159.1(8) 4_575 .
C3A C3 C3A 39.5(17) . 4_575
C3 C3 C3A 45.0(9) 4_575 4_575
N3 C3 C3A 114.1(13) . 4_575
C3A C3A C3 95.6(15) 4_575 .
C3A C3A C3 45.0(9) 4_575 4_575
C3 C3A C3 50.6(18) . 4_575
C3A C3A N3 158.5(8) 4_575 .
C3 C3A N3 62.9(15) . .
C3 C3A N3 113.5(13) 4_575 .
V2 F6 V2 154.8(5) 4_585 .

loop_
_geom_bond_atom_site_label_1
_geom_bond_atom_site_label_2
_geom_bond_distance
_geom_bond_site_symmetry_2
V1 O1 1.614(9) .
V1 F3 1.953(6) .
V1 F4 1.956(5) .
V1 F1 1.988(5) .
V1 F5 1.993(3) .
V1 F2 2.277(6) .
V2 O2 1.603(9) .
V2 F8 1.949(6) .
V2 F1 1.987(6) 3_676
V2 F2 1.992(5) .
V2 F6 2.039(2) .
V2 F4 2.217(7) .
F5 V1 1.993(3) 4_575
N1 C1 1.44(3) .
N1 H1A 0.8900 .
N1 H1B 0.8900 .
N1 H1C 0.8900 .
F1 V2 1.987(6) 3_676
C1 C2 1.46(3) .
C1 H1D 0.9700 .
C1 H1E 0.9700 .
N2 C2 1.47(2) .
N2 H2A 0.8900 .
N2 H2B 0.8900 .
N2 H2C 0.8900 .
C2 H2D 0.9700 .
C2 H2E 0.9700 .
N3 C3 1.42(2) .
N3 C3A 1.53(2) .
C3 C3A 1.07(2) .
C3 C3 1.17(4) 4_575
C3 C3A 1.51(2) 4_575
C3A C3A 0.97(4) 4_575
C3A C3 1.51(2) 4_575
F6 V2 2.039(2) 4_585
